data_7055528
loop_
_publ_author_name
'Zhang, Hai-Rong'
'Liu, Yan-Cheng'
'Chen, Zhen-Feng'
'Meng, Ting'
'Zou, Bi-Qun'
'Liu, You-Nian'
'Liang, Hong'

_publ_section_title
;
 Studies on the structures, cytotoxicity and apoptosis mechanism of
 8-hydroxylquinoline rhodium(iii) complexes in T-24 cells
;
_journal_issue 7
_journal_name_full 'New J. Chem.'
_journal_page_first 6005
_journal_paper_doi 10.1039/C6NJ00182C
_journal_volume 40
_journal_year 2016
_chemical_formula_moiety 'C19 H14 Br2 Cl N2 O3 Rh, O'
_chemical_formula_sum 'C19 H14 Br2 Cl N2 O4 Rh'
_chemical_formula_weight 632.50
_chemical_name_systematic
;
 ? 
;
_space_group_crystal_system triclinic
_space_group_IT_number 2
_space_group_name_Hall '-P 1'
_space_group_name_H-M_alt 'P -1'
_symmetry_space_group_name_Hall '-P 1'
_symmetry_space_group_name_H-M 'P -1'
_atom_sites_solution_hydrogens geom
_atom_sites_solution_primary heavy
_atom_sites_solution_secondary difmap
_audit_creation_date 2016-04-18
_audit_creation_method
;
  Olex2 1.2-ac2
  (compiled 2012.03.06 svn.r2239, GUI svn.r4109)
;
_audit_update_record
;
2016-04-21 deposited with the CCDC.
2016-04-28 downloaded from the CCDC.
;
_cell_angle_alpha 78.326(6)
_cell_angle_beta 88.221(5)
_cell_angle_gamma 89.460(6)
_cell_formula_units_Z 2
_cell_length_a 8.0116(6)
_cell_length_b 11.7397(10)
_cell_length_c 12.2484(7)
_cell_measurement_reflns_used 3929
_cell_measurement_temperature 293(2)
_cell_measurement_theta_max 28.8693
_cell_measurement_theta_min 3.0103
_cell_volume 1127.63(15)
_computing_cell_refinement
;
CrysAlisPro, Agilent Technologies,
Version 1.171.35.21 (release 20-01-2012 CrysAlis171 .NET)
(compiled Jan 23 2012,18:06:46)
;
_computing_data_collection
;
CrysAlisPro, Agilent Technologies,
Version 1.171.35.21 (release 20-01-2012 CrysAlis171 .NET)
(compiled Jan 23 2012,18:06:46)
;
_computing_data_reduction
;
CrysAlisPro, Agilent Technologies,
Version 1.171.35.21 (release 20-01-2012 CrysAlis171 .NET)
(compiled Jan 23 2012,18:06:46)
;
_computing_molecular_graphics
;
O. V. Dolomanov, L. J. Bourhis, R. J. Gildea, J. A. K. Howard and H. Puschmann,
OLEX2: a complete structure solution, refinement and analysis program.
J. Appl. Cryst. (2009). 42, 339-341.
;
_computing_publication_material
;
O. V. Dolomanov, L. J. Bourhis, R. J. Gildea, J. A. K. Howard and H. Puschmann,
OLEX2: a complete structure solution, refinement and analysis program.
J. Appl. Cryst. (2009). 42, 339-341.
;
_computing_structure_refinement
;
XL, G.M. Sheldrick, Acta Cryst.
(2008). A64, 112-122
;
_computing_structure_solution
;
XS, G.M. Sheldrick, Acta Cryst.
(2008). A64, 112-122
;
_diffrn_ambient_temperature 293(2)
_diffrn_detector_area_resol_mean 15.9784
_diffrn_measured_fraction_theta_full 0.996
_diffrn_measured_fraction_theta_max 0.996
_diffrn_measurement_details
;
  1 omega  -91.00  -60.00   1.0000   20.0000
omega____ theta____ kappa____ phi______ frames
    -      -16.8791 -178.0000   90.0000 31

  2 omega    8.00   39.00   1.0000   20.0000
omega____ theta____ kappa____ phi______ frames
    -       18.1291   57.0000   30.0000 31

  3 omega   35.00   61.00   1.0000   20.0000
omega____ theta____ kappa____ phi______ frames
    -       18.1291  178.0000 -180.0000 26

  4 omega  -15.00   30.00   1.0000   20.0000
omega____ theta____ kappa____ phi______ frames
    -       18.1291   88.0000  122.0000 45

  5 omega  -50.00   37.00   1.0000   20.0000
omega____ theta____ kappa____ phi______ frames
    -       18.1291  -57.0000  150.0000 87

  6 omega  -44.00   26.00   1.0000   20.0000
omega____ theta____ kappa____ phi______ frames
    -       18.1291  -57.0000   30.0000 70

  7 omega    0.00   87.00   1.0000   20.0000
omega____ theta____ kappa____ phi______ frames
    -       18.1291   57.0000  -60.0000 87

  8 omega  -52.00  -21.00   1.0000   20.0000
omega____ theta____ kappa____ phi______ frames
    -       18.1291  -38.0000  -90.0000 31
;
_diffrn_measurement_device_type 'SuperNova, Single source at offset), Eos'
_diffrn_measurement_method '\w scans'
_diffrn_orient_matrix_UB_11 -0.0385423000
_diffrn_orient_matrix_UB_12 0.0535588000
_diffrn_orient_matrix_UB_13 -0.0236819000
_diffrn_orient_matrix_UB_21 0.0542386000
_diffrn_orient_matrix_UB_22 0.0052577000
_diffrn_orient_matrix_UB_23 -0.0476181000
_diffrn_orient_matrix_UB_31 -0.0584345000
_diffrn_orient_matrix_UB_32 -0.0301553000
_diffrn_orient_matrix_UB_33 -0.0259200000
_diffrn_radiation_monochromator mirror
_diffrn_radiation_type 'Mo K\a'
_diffrn_radiation_wavelength 0.7107
_diffrn_reflns_av_R_equivalents 0.0236
_diffrn_reflns_av_unetI/netI 0.0390
_diffrn_reflns_limit_h_max 9
_diffrn_reflns_limit_h_min -8
_diffrn_reflns_limit_k_max 12
_diffrn_reflns_limit_k_min -13
_diffrn_reflns_limit_l_max 14
_diffrn_reflns_limit_l_min -14
_diffrn_reflns_number 8353
_diffrn_reflns_theta_full 25.02
_diffrn_reflns_theta_max 25.02
_diffrn_reflns_theta_min 3.02
_diffrn_source 'SuperNova (Mo) X-ray Source'
_exptl_absorpt_coefficient_mu 4.445
_exptl_absorpt_correction_T_max 1.00000
_exptl_absorpt_correction_T_min 0.61211
_exptl_absorpt_correction_type multi-scan
_exptl_absorpt_process_details
;
CrysAlisPro, Agilent Technologies,
Version 1.171.35.21 (release 20-01-2012 CrysAlis171 .NET)
(compiled Jan 23 2012,18:06:46)
Empirical absorption correction using spherical harmonics,
 implemented in SCALE3 ABSPACK scaling algorithm.
;
_exptl_crystal_colour brown
_exptl_crystal_density_diffrn 1.863
_exptl_crystal_density_method 'not measured'
_exptl_crystal_description plate
_exptl_crystal_F_000 612
_exptl_crystal_size_max 0.25
_exptl_crystal_size_mid 0.20
_exptl_crystal_size_min 0.15
_refine_diff_density_max 1.605
_refine_diff_density_min -0.768
_refine_diff_density_rms 0.115
_refine_ls_extinction_method none
_refine_ls_goodness_of_fit_ref 1.059
_refine_ls_hydrogen_treatment mixed
_refine_ls_matrix_type full
_refine_ls_number_parameters 276
_refine_ls_number_reflns 3980
_refine_ls_number_restraints 2
_refine_ls_restrained_S_all 1.058
_refine_ls_R_factor_all 0.0549
_refine_ls_R_factor_gt 0.0442
_refine_ls_shift/su_max 0.000
_refine_ls_shift/su_mean 0.000
_refine_ls_structure_factor_coef Fsqd
_refine_ls_weighting_details 'calc w=1/[\s^2^(Fo^2^)+(0.0655P)^2^+1.4620P] where P=(Fo^2^+2Fc^2^)/3'
_refine_ls_weighting_scheme calc
_refine_ls_wR_factor_gt 0.1156
_refine_ls_wR_factor_ref 0.1228
_reflns_number_gt 3359
_reflns_number_total 3980
_reflns_threshold_expression >2sigma(I)
_cod_data_source_file c6nj00182c2.cif
_cod_data_source_block czf-zhr-c-rh02-0926
_cod_depositor_comments 'Adding full bibliography for 7055527--7055528.cif.'
_cod_original_cell_volume 1127.64(14)
_cod_database_code 7055528
_reflns_odcompleteness_completeness 99.78
_reflns_odcompleteness_iscentric 1
_reflns_odcompleteness_theta 26.32

loop_
_space_group_symop_id
_space_group_symop_operation_xyz
1 'x, y, z'
2 '-x, -y, -z'

loop_
_atom_site_label
_atom_site_type_symbol
_atom_site_fract_x
_atom_site_fract_y
_atom_site_fract_z
_atom_site_U_iso_or_equiv
_atom_site_adp_type
_atom_site_occupancy
_atom_site_symmetry_multiplicity
_atom_site_calc_flag
_atom_site_refinement_flags
_atom_site_disorder_assembly
_atom_site_disorder_group
Rh1 Rh 0.66238(5) 0.65626(4) 0.86173(3) 0.03316(15) Uani 1 1 d . . .
Br1 Br 0.25814(10) 0.60864(7) 0.37585(6) 0.0707(2) Uani 1 1 d . . .
Br2 Br 1.07309(11) 1.18497(7) 0.83039(8) 0.0813(3) Uani 1 1 d . . .
Cl1 Cl 0.80054(18) 0.47860(12) 0.87702(12) 0.0462(3) Uani 1 1 d . . .
O1 O 0.4389(4) 0.5786(3) 0.8557(3) 0.0393(8) Uani 1 1 d . . .
O2 O 0.5514(4) 0.8144(3) 0.8447(3) 0.0431(9) Uani 1 1 d . . .
O3 O 0.6490(5) 0.6283(4) 1.0345(3) 0.0431(9) Uani 1 1 d D . .
H3 H 0.636(7) 0.5582(11) 1.067(4) 0.065 Uiso 1 1 d D . .
O4' O 0.180(6) 0.926(2) 0.530(3) 0.39(2) Uani 0.64(2) 1 d P A 1
O4 O 0.380(3) 0.929(2) 0.6277(17) 0.126(11) Uani 0.36(2) 1 d P A 1
N1 N 0.6570(5) 0.6749(4) 0.6969(3) 0.0376(10) Uani 1 1 d . . .
N2 N 0.8693(5) 0.7495(4) 0.8682(3) 0.0368(10) Uani 1 1 d . . .
C1 C 0.3937(7) 0.5861(5) 0.7506(4) 0.0373(12) Uani 1 1 d . . .
C2 C 0.2448(7) 0.5444(5) 0.7221(5) 0.0472(14) Uani 1 1 d . . .
H2 H 0.1696 0.5091 0.7778 0.057 Uiso 1 1 calc R . .
C3 C 0.2056(8) 0.5543(6) 0.6106(5) 0.0513(15) Uani 1 1 d . . .
H3A H 0.1031 0.5279 0.5924 0.062 Uiso 1 1 calc R . .
C4 C 0.3180(8) 0.6033(6) 0.5266(5) 0.0522(15) Uani 1 1 d . . .
C5 C 0.4735(7) 0.6465(5) 0.5495(5) 0.0460(14) Uani 1 1 d . . .
C6 C 0.5985(9) 0.6926(6) 0.4723(5) 0.0623(18) Uani 1 1 d . . .
H6 H 0.5816 0.6996 0.3964 0.075 Uiso 1 1 calc R . .
C7 C 0.7462(9) 0.7277(6) 0.5075(5) 0.0632(18) Uani 1 1 d . . .
H7 H 0.8294 0.7583 0.4556 0.076 Uiso 1 1 calc R . .
C8 C 0.7729(8) 0.7177(6) 0.6220(5) 0.0524(15) Uani 1 1 d . . .
H8 H 0.8740 0.7417 0.6449 0.063 Uiso 1 1 calc R . .
C9 C 0.5081(6) 0.6364(5) 0.6641(4) 0.0379(12) Uani 1 1 d . . .
C10 C 0.6639(7) 0.8965(5) 0.8406(5) 0.0437(13) Uani 1 1 d . . .
C11 C 0.6238(8) 1.0136(6) 0.8281(6) 0.0617(18) Uani 1 1 d . . .
H11 H 0.5128 1.0370 0.8211 0.074 Uiso 1 1 calc R . .
C12 C 0.7485(9) 1.0969(6) 0.8259(6) 0.0660(19) Uani 1 1 d . . .
H12 H 0.7188 1.1750 0.8165 0.079 Uiso 1 1 calc R . .
C13 C 0.9108(8) 1.0664(6) 0.8372(5) 0.0541(16) Uani 1 1 d . . .
C14 C 0.9625(7) 0.9500(5) 0.8532(5) 0.0455(14) Uani 1 1 d . . .
C15 C 1.1256(7) 0.9048(6) 0.8705(6) 0.0554(16) Uani 1 1 d . . .
H15 H 1.2146 0.9554 0.8696 0.067 Uiso 1 1 calc R . .
C16 C 1.1536(7) 0.7902(6) 0.8881(6) 0.0548(16) Uani 1 1 d . . .
H16 H 1.2618 0.7623 0.9009 0.066 Uiso 1 1 calc R . .
C17 C 1.0238(7) 0.7111(6) 0.8877(5) 0.0471(14) Uani 1 1 d . . .
H17 H 1.0461 0.6317 0.9011 0.057 Uiso 1 1 calc R . .
C18 C 0.8350(6) 0.8664(5) 0.8527(4) 0.0380(12) Uani 1 1 d . . .
C19 C 0.5539(8) 0.7029(6) 1.0885(5) 0.0541(16) Uani 1 1 d D . .
H19A H 0.5888 0.7817 1.0611 0.081 Uiso 1 1 calc R . .
H19B H 0.5700 0.6823 1.1674 0.081 Uiso 1 1 calc R . .
H19C H 0.4379 0.6955 1.0739 0.081 Uiso 1 1 calc R . .

loop_
_atom_site_aniso_label
_atom_site_aniso_U_11
_atom_site_aniso_U_22
_atom_site_aniso_U_33
_atom_site_aniso_U_23
_atom_site_aniso_U_13
_atom_site_aniso_U_12
Rh1 0.0278(2) 0.0370(3) 0.0359(2) -0.00996(18) -0.00278(16) -0.00388(16)
Br1 0.0861(5) 0.0804(6) 0.0468(4) -0.0115(3) -0.0280(3) -0.0036(4)
Br2 0.0823(6) 0.0600(5) 0.1021(6) -0.0159(4) -0.0019(4) -0.0368(4)
Cl1 0.0479(8) 0.0405(8) 0.0514(8) -0.0114(6) -0.0059(6) 0.0034(6)
O1 0.0342(19) 0.047(2) 0.037(2) -0.0098(17) -0.0022(15) -0.0090(16)
O2 0.0273(19) 0.042(2) 0.061(2) -0.0127(19) -0.0047(16) -0.0020(16)
O3 0.044(2) 0.048(2) 0.038(2) -0.0087(18) -0.0033(16) -0.0057(18)
O4' 0.56(6) 0.127(19) 0.48(5) -0.06(2) -0.02(4) -0.01(2)
O4 0.15(2) 0.121(19) 0.104(16) -0.027(12) -0.014(13) 0.033(15)
N1 0.037(2) 0.043(3) 0.032(2) -0.0050(19) -0.0042(18) -0.0026(19)
N2 0.027(2) 0.044(3) 0.041(2) -0.012(2) -0.0033(18) -0.0029(19)
C1 0.041(3) 0.035(3) 0.036(3) -0.008(2) -0.006(2) 0.001(2)
C2 0.035(3) 0.060(4) 0.050(3) -0.019(3) -0.005(2) -0.009(3)
C3 0.047(3) 0.058(4) 0.052(4) -0.016(3) -0.015(3) -0.001(3)
C4 0.057(4) 0.057(4) 0.045(3) -0.013(3) -0.022(3) 0.005(3)
C5 0.051(3) 0.045(4) 0.042(3) -0.009(3) -0.007(3) 0.000(3)
C6 0.072(5) 0.079(5) 0.034(3) -0.007(3) -0.004(3) -0.008(4)
C7 0.068(4) 0.078(5) 0.040(3) -0.005(3) 0.011(3) -0.019(4)
C8 0.047(3) 0.060(4) 0.049(3) -0.010(3) 0.006(3) -0.016(3)
C9 0.038(3) 0.038(3) 0.039(3) -0.009(2) -0.006(2) 0.000(2)
C10 0.030(3) 0.047(4) 0.053(3) -0.007(3) -0.002(2) -0.001(2)
C11 0.047(4) 0.041(4) 0.094(5) -0.010(3) -0.001(3) 0.006(3)
C12 0.059(4) 0.047(4) 0.092(5) -0.013(4) -0.004(4) 0.000(3)
C13 0.057(4) 0.042(4) 0.063(4) -0.008(3) 0.000(3) -0.022(3)
C14 0.040(3) 0.055(4) 0.043(3) -0.013(3) -0.001(2) -0.014(3)
C15 0.035(3) 0.061(5) 0.072(4) -0.019(3) 0.000(3) -0.018(3)
C16 0.028(3) 0.068(5) 0.070(4) -0.018(3) -0.003(3) 0.000(3)
C17 0.034(3) 0.051(4) 0.059(4) -0.016(3) -0.005(3) 0.004(3)
C18 0.034(3) 0.043(3) 0.038(3) -0.010(2) 0.002(2) -0.006(2)
C19 0.057(4) 0.056(4) 0.055(4) -0.025(3) 0.003(3) -0.016(3)

loop_
_atom_type_symbol
_atom_type_description
_atom_type_scat_dispersion_real
_atom_type_scat_dispersion_imag
_atom_type_scat_source
C C 0.0033 0.0016 'International Tables Vol C Tables 4.2.6.8 and 6.1.1.4'
H H 0.0000 0.0000 'International Tables Vol C Tables 4.2.6.8 and 6.1.1.4'
Br Br -0.2901 2.4595 'International Tables Vol C Tables 4.2.6.8 and 6.1.1.4'
Cl Cl 0.1484 0.1585 'International Tables Vol C Tables 4.2.6.8 and 6.1.1.4'
N N 0.0061 0.0033 'International Tables Vol C Tables 4.2.6.8 and 6.1.1.4'
O O 0.0106 0.0060 'International Tables Vol C Tables 4.2.6.8 and 6.1.1.4'
Rh Rh -1.1178 0.9187 'International Tables Vol C Tables 4.2.6.8 and 6.1.1.4'

loop_
_geom_angle_atom_site_label_1
_geom_angle_atom_site_label_2
_geom_angle_atom_site_label_3
_geom_angle
O1 Rh1 Cl1 91.03(11)
O1 Rh1 O3 92.19(14)
O2 Rh1 Cl1 177.42(11)
O2 Rh1 O1 91.17(15)
O2 Rh1 O3 92.78(16)
O3 Rh1 Cl1 88.48(12)
N1 Rh1 Cl1 91.09(14)
N1 Rh1 O1 82.81(16)
N1 Rh1 O2 87.85(17)
N1 Rh1 O3 174.97(16)
N1 Rh1 N2 97.74(17)
N2 Rh1 Cl1 95.32(13)
N2 Rh1 O1 173.61(16)
N2 Rh1 O2 82.50(16)
N2 Rh1 O3 87.29(16)
C1 O1 Rh1 111.1(3)
C10 O2 Rh1 110.7(3)
Rh1 O3 H3 115(3)
C19 O3 Rh1 120.3(4)
C19 O3 H3 111(2)
C8 N1 Rh1 128.4(4)
C8 N1 C9 120.2(5)
C9 N1 Rh1 111.5(3)
C17 N2 Rh1 128.2(4)
C17 N2 C18 120.1(5)
C18 N2 Rh1 111.7(3)
O1 C1 C2 123.5(5)
O1 C1 C9 118.0(5)
C2 C1 C9 118.5(5)
C1 C2 H2 119.7
C1 C2 C3 120.6(6)
C3 C2 H2 119.7
C2 C3 H3A 119.7
C4 C3 C2 120.5(6)
C4 C3 H3A 119.7
C3 C4 Br1 117.9(5)
C3 C4 C5 122.0(5)
C5 C4 Br1 120.0(5)
C4 C5 C9 115.9(5)
C6 C5 C4 126.9(6)
C6 C5 C9 117.2(5)
C5 C6 H6 119.9
C7 C6 C5 120.2(6)
C7 C6 H6 119.9
C6 C7 H7 119.8
C6 C7 C8 120.4(6)
C8 C7 H7 119.8
N1 C8 C7 120.9(6)
N1 C8 H8 119.6
C7 C8 H8 119.6
N1 C9 C1 116.3(5)
N1 C9 C5 121.2(5)
C1 C9 C5 122.4(5)
O2 C10 C11 123.3(5)
O2 C10 C18 119.9(5)
C11 C10 C18 116.8(5)
C10 C11 H11 119.6
C10 C11 C12 120.8(6)
C12 C11 H11 119.6
C11 C12 H12 119.3
C13 C12 C11 121.5(7)
C13 C12 H12 119.3
C12 C13 Br2 118.9(5)
C12 C13 C14 121.7(6)
C14 C13 Br2 119.4(5)
C13 C14 C15 128.0(5)
C13 C14 C18 116.3(5)
C15 C14 C18 115.7(6)
C14 C15 H15 119.7
C16 C15 C14 120.7(5)
C16 C15 H15 119.7
C15 C16 H16 119.2
C15 C16 C17 121.5(6)
C17 C16 H16 119.2
N2 C17 C16 120.0(6)
N2 C17 H17 120.0
C16 C17 H17 120.0
N2 C18 C10 115.1(5)
N2 C18 C14 121.9(5)
C10 C18 C14 122.9(5)
O3 C19 H19A 109.5
O3 C19 H19B 109.5
O3 C19 H19C 109.5
H19A C19 H19B 109.5
H19A C19 H19C 109.5
H19B C19 H19C 109.5

loop_
_geom_bond_atom_site_label_1
_geom_bond_atom_site_label_2
_geom_bond_distance
Rh1 Cl1 2.3284(15)
Rh1 O1 2.027(3)
Rh1 O2 2.025(4)
Rh1 O3 2.075(4)
Rh1 N1 1.988(4)
Rh1 N2 2.007(4)
Br1 C4 1.911(6)
Br2 C13 1.902(6)
O1 C1 1.334(6)
O2 C10 1.318(7)
O3 H3 0.844(10)
O3 C19 1.405(7)
N1 C8 1.314(7)
N1 C9 1.379(7)
N2 C17 1.325(7)
N2 C18 1.373(7)
C1 C2 1.375(7)
C1 C9 1.417(7)
C2 H2 0.9300
C2 C3 1.393(8)
C3 H3A 0.9300
C3 C4 1.382(9)
C4 C5 1.407(8)
C5 C6 1.392(9)
C5 C9 1.420(8)
C6 H6 0.9300
C6 C7 1.367(9)
C7 H7 0.9300
C7 C8 1.405(8)
C8 H8 0.9300
C10 C11 1.388(9)
C10 C18 1.417(7)
C11 H11 0.9300
C11 C12 1.401(9)
C12 H12 0.9300
C12 C13 1.349(9)
C13 C14 1.401(9)
C14 C15 1.412(8)
C14 C18 1.424(8)
C15 H15 0.9300
C15 C16 1.337(9)
C16 H16 0.9300
C16 C17 1.401(8)
C17 H17 0.9300
C19 H19A 0.9600
C19 H19B 0.9600
C19 H19C 0.9600

loop_
_geom_torsion_atom_site_label_1
_geom_torsion_atom_site_label_2
_geom_torsion_atom_site_label_3
_geom_torsion_atom_site_label_4
_geom_torsion
Rh1 O1 C1 C2 -177.7(5)
Rh1 O1 C1 C9 4.5(6)
Rh1 O2 C10 C11 179.4(5)
Rh1 O2 C10 C18 -2.6(6)
Rh1 N1 C8 C7 -178.1(5)
Rh1 N1 C9 C1 -3.4(6)
Rh1 N1 C9 C5 176.9(4)
Rh1 N2 C17 C16 179.5(4)
Rh1 N2 C18 C10 2.7(6)
Rh1 N2 C18 C14 -179.6(4)
Br1 C4 C5 C6 -1.9(10)
Br1 C4 C5 C9 -178.7(4)
Br2 C13 C14 C15 3.0(9)
Br2 C13 C14 C18 -177.4(4)
Cl1 Rh1 O1 C1 -95.9(3)
Cl1 Rh1 O2 C10 -29(3)
Cl1 Rh1 O3 C19 -171.7(4)
Cl1 Rh1 N1 C8 -85.0(5)
Cl1 Rh1 N1 C9 95.4(4)
Cl1 Rh1 N2 C17 -6.4(5)
Cl1 Rh1 N2 C18 175.4(3)
O1 Rh1 O2 C10 -177.7(4)
O1 Rh1 O3 C19 -80.8(4)
O1 Rh1 N1 C8 -175.9(5)
O1 Rh1 N1 C9 4.5(4)
O1 Rh1 N2 C17 167.2(12)
O1 Rh1 N2 C18 -10.9(16)
O1 C1 C2 C3 -179.6(5)
O1 C1 C9 N1 -0.8(7)
O1 C1 C9 C5 178.8(5)
O2 Rh1 O1 C1 82.8(3)
O2 Rh1 O3 C19 10.5(4)
O2 Rh1 N1 C8 92.7(5)
O2 Rh1 N1 C9 -87.0(4)
O2 Rh1 N2 C17 175.0(5)
O2 Rh1 N2 C18 -3.2(3)
O2 C10 C11 C12 179.1(6)
O2 C10 C18 N2 0.0(8)
O2 C10 C18 C14 -177.6(5)
O3 Rh1 O1 C1 175.6(3)
O3 Rh1 O2 C10 90.0(4)
O3 Rh1 N1 C8 -170.0(17)
O3 Rh1 N1 C9 10(2)
O3 Rh1 N2 C17 81.8(5)
O3 Rh1 N2 C18 -96.3(3)
N1 Rh1 O1 C1 -4.9(3)
N1 Rh1 O2 C10 -95.0(4)
N1 Rh1 O3 C19 -87(2)
N1 Rh1 N2 C17 -98.3(5)
N1 Rh1 N2 C18 83.6(4)
N2 Rh1 O1 C1 90.4(14)
N2 Rh1 O2 C10 3.1(4)
N2 Rh1 O3 C19 92.9(4)
N2 Rh1 N1 C8 10.6(6)
N2 Rh1 N1 C9 -169.1(4)
C1 C2 C3 C4 1.9(10)
C2 C1 C9 N1 -178.8(5)
C2 C1 C9 C5 0.9(8)
C2 C3 C4 Br1 177.8(5)
C2 C3 C4 C5 -1.2(10)
C3 C4 C5 C6 177.0(7)
C3 C4 C5 C9 0.3(9)
C4 C5 C6 C7 -177.7(7)
C4 C5 C9 N1 179.5(5)
C4 C5 C9 C1 -0.1(9)
C5 C6 C7 C8 -0.1(11)
C6 C5 C9 N1 2.5(9)
C6 C5 C9 C1 -177.2(6)
C6 C7 C8 N1 -0.1(11)
C8 N1 C9 C1 176.9(5)
C8 N1 C9 C5 -2.8(8)
C9 N1 C8 C7 1.6(9)
C9 C1 C2 C3 -1.8(9)
C9 C5 C6 C7 -1.0(10)
C10 C11 C12 C13 -0.8(11)
C11 C10 C18 N2 178.1(5)
C11 C10 C18 C14 0.5(9)
C11 C12 C13 Br2 178.8(6)
C11 C12 C13 C14 -0.9(11)
C12 C13 C14 C15 -177.3(7)
C12 C13 C14 C18 2.3(9)
C13 C14 C15 C16 177.8(6)
C13 C14 C18 N2 -179.5(5)
C13 C14 C18 C10 -2.1(8)
C14 C15 C16 C17 1.4(10)
C15 C14 C18 N2 0.1(8)
C15 C14 C18 C10 177.6(5)
C15 C16 C17 N2 0.9(10)
C17 N2 C18 C10 -175.6(5)
C17 N2 C18 C14 2.0(8)
C18 N2 C17 C16 -2.5(8)
C18 C10 C11 C12 1.0(10)
C18 C14 C15 C16 -1.8(9)
